data_1546312
loop_
_publ_author_name
'Nguyen, Minh T.'
'Jones, Richard A.'
'Holliday, Bradley'

_publ_section_title
;
 Effect of Conjugation Length and Metal-Backbone Interactions on Charge
 Transport Properties of Conducting Metallopolymers
;
_journal_name_full 'Polym. Chem.'
_journal_paper_doi 10.1039/C7PY00673J
_journal_year 2017
_chemical_formula_sum 'C74 H62 Co2 N6 O6 S8'
_chemical_formula_weight 1505.64
_chemical_name_systematic
;
 ?
;
_space_group_IT_number 14
_symmetry_cell_setting monoclinic
_symmetry_space_group_name_Hall '-P 2ybc'
_symmetry_space_group_name_H-M 'P 1 21/c 1'
_atom_sites_solution_hydrogens geom
_atom_sites_solution_primary direct
_atom_sites_solution_secondary difmap
_audit_creation_method SHELXL-97
_audit_update_record
;
2017-04-20 deposited with the CCDC.
2017-06-13 downloaded from the CCDC.
;
_cell_angle_alpha 90.00
_cell_angle_beta 93.75
_cell_angle_gamma 90.00
_cell_formula_units_Z 2
_cell_length_a 8.9360(18)
_cell_length_b 11.6472(25)
_cell_length_c 31.5458(69)
_cell_measurement_reflns_used 9415
_cell_measurement_temperature 293(2)
_cell_measurement_theta_max 27.5126
_cell_measurement_theta_min 1.7485
_cell_volume 3276.2(12)
_computing_structure_refinement 'SHELXL-97 (Sheldrick, 1997)'
_diffrn_ambient_temperature 293(2)
_diffrn_measured_fraction_theta_full 1.000
_diffrn_measured_fraction_theta_max 1.000
_diffrn_measurement_device_type
;
Saturn724+ (2x2 bin mode)
;
_diffrn_radiation_monochromator graphite
_diffrn_radiation_source 'fine-focus sealed tube'
_diffrn_radiation_type MoK\a
_diffrn_radiation_wavelength 0.71073
_diffrn_reflns_av_R_equivalents 0.0741
_diffrn_reflns_av_sigmaI/netI 0.0367
_diffrn_reflns_limit_h_max 10
_diffrn_reflns_limit_h_min -10
_diffrn_reflns_limit_k_max 13
_diffrn_reflns_limit_k_min -13
_diffrn_reflns_limit_l_max 37
_diffrn_reflns_limit_l_min -37
_diffrn_reflns_number 58109
_diffrn_reflns_theta_full 25.00
_diffrn_reflns_theta_max 25.00
_diffrn_reflns_theta_min 2.18
_exptl_absorpt_coefficient_mu 0.823
_exptl_absorpt_correction_T_max 1.0000
_exptl_absorpt_correction_T_min 0.8383
_exptl_absorpt_correction_type multi-scan
_exptl_absorpt_process_details 'The Rigaku Corporation, Tokyo, Japan'
_exptl_crystal_colour orange
_exptl_crystal_density_diffrn 1.528
_exptl_crystal_density_method 'not measured'
_exptl_crystal_description block
_exptl_crystal_F_000 1560
_exptl_crystal_size_max 0.21
_exptl_crystal_size_mid 0.18
_exptl_crystal_size_min 0.09
_refine_diff_density_max 0.766
_refine_diff_density_min -0.868
_refine_diff_density_rms 0.079
_refine_ls_extinction_method none
_refine_ls_goodness_of_fit_ref 1.226
_refine_ls_hydrogen_treatment mixed
_refine_ls_matrix_type full
_refine_ls_number_parameters 474
_refine_ls_number_reflns 5778
_refine_ls_number_restraints 176
_refine_ls_restrained_S_all 1.209
_refine_ls_R_factor_all 0.0643
_refine_ls_R_factor_gt 0.0628
_refine_ls_shift/su_max 0.000
_refine_ls_shift/su_mean 0.000
_refine_ls_structure_factor_coef Fsqd
_refine_ls_weighting_details 'calc w=1/[\s^2^(Fo^2^)+(0.0464P)^2^+7.5581P] where P=(Fo^2^+2Fc^2^)/3'
_refine_ls_weighting_scheme calc
_refine_ls_wR_factor_gt 0.1438
_refine_ls_wR_factor_ref 0.1448
_reflns_number_gt 5691
_reflns_number_total 5778
_reflns_threshold_expression >2sigma(I)
_cod_data_source_file c7py00673j2.cif
_cod_data_source_block shelx
_cod_depositor_comments
;
The following automatic conversions were performed:

'_symmetry_cell_setting' value 'Monoclinic' changed to 'monoclinic'
according to
/home/data/users/saulius/crontab/automatic-downloads/rss-feeds/RSC/lib/dictionaries/cif_core.dic
dictionary named 'cif_core.dic' version 2.4.2 from 2011-04-26.

'_exptl_absorpt_correction_type' value 'Multi-scan' changed to
'multi-scan' according to
/home/data/users/saulius/crontab/automatic-downloads/rss-feeds/RSC/lib/dictionaries/cif_core.dic
dictionary named 'cif_core.dic' version 2.4.2 from 2011-04-26.

Automatic conversion script
Id: cif_fix_values 4973 2017-02-22 13:04:09Z antanas 
;
_cod_original_cell_volume 3276.2263(1000)
_cod_original_sg_symbol_H-M P21/c
_cod_database_code 1546312

loop_
_symmetry_equiv_pos_as_xyz
'x, y, z'
'-x, y+1/2, -z+1/2'
'-x, -y, -z'
'x, -y-1/2, z-1/2'

loop_
_atom_site_label
_atom_site_type_symbol
_atom_site_fract_x
_atom_site_fract_y
_atom_site_fract_z
_atom_site_U_iso_or_equiv
_atom_site_adp_type
_atom_site_occupancy
_atom_site_symmetry_multiplicity
_atom_site_calc_flag
_atom_site_refinement_flags
_atom_site_disorder_assembly
_atom_site_disorder_group
Co1 Co 0.15841(5) 0.00154(4) 0.492455(16) 0.02183(16) Uani 1 1 d . . .
S3 S 0.57811(12) -0.17078(9) 0.70866(3) 0.0309(3) Uani 1 1 d . . .
S2 S -0.11418(12) 0.04650(9) 0.26318(3) 0.0306(2) Uani 1 1 d . . .
S1 S -0.28911(14) -0.07297(11) 0.13829(4) 0.0422(3) Uani 1 1 d . . .
O3 O 0.0289(3) 0.0552(2) 0.53413(8) 0.0239(6) Uani 1 1 d . . .
O2 O 0.1741(3) -0.1430(2) 0.51960(8) 0.0265(6) Uani 1 1 d . . .
O1 O 0.2740(3) -0.0571(2) 0.44898(8) 0.0261(6) Uani 1 1 d . . .
N1 N 0.1413(3) 0.1437(3) 0.46202(10) 0.0232(7) Uani 1 1 d . . .
N2 N 0.3321(3) 0.0592(3) 0.52389(10) 0.0217(7) Uani 1 1 d . . .
C28 C 0.4351(4) -0.2492(3) 0.68231(12) 0.0274(9) Uani 1 1 d . . .
C4 C -0.2605(5) 0.0071(3) 0.18399(12) 0.0280(9) Uani 1 1 d . . .
C22 C 0.3972(4) -0.1122(3) 0.62103(12) 0.0254(8) Uani 1 1 d . . .
H22 H 0.4616 -0.0602 0.6352 0.030 Uiso 1 1 calc R . .
C21 C 0.3824(4) 0.0198(3) 0.56032(12) 0.0222(8) Uani 1 1 d . . .
H21 H 0.4578 0.0618 0.5749 0.027 Uiso 1 1 calc R . .
C24 C 0.2359(4) -0.1622(3) 0.55766(13) 0.0262(8) Uani 1 1 d . . .
C23 C 0.3327(4) -0.0828(3) 0.58037(12) 0.0226(8) Uani 1 1 d . . .
C5 C -0.1403(5) -0.0246(3) 0.21503(12) 0.0269(9) Uani 1 1 d . . .
C6 C -0.0395(5) -0.1123(4) 0.21292(14) 0.0346(10) Uani 1 1 d . . .
H6 H -0.0351 -0.1603 0.1895 0.041 Uiso 1 1 calc R . .
C8 C 0.0324(4) -0.0434(4) 0.28049(12) 0.0273(9) Uani 1 1 d . . .
C9 C 0.1058(4) -0.0342(3) 0.32311(12) 0.0259(8) Uani 1 1 d . . .
C13 C 0.1375(4) 0.0514(3) 0.39359(12) 0.0252(8) Uani 1 1 d . . .
C17 C 0.3266(4) 0.2681(3) 0.50153(12) 0.0233(8) Uani 1 1 d . . .
C27 C 0.3680(4) -0.2160(3) 0.64054(13) 0.0279(9) Uani 1 1 d . . .
C18 C 0.4015(5) 0.3412(3) 0.46870(13) 0.0292(9) Uani 1 1 d . . .
H18A H 0.3585 0.4168 0.4680 0.044 Uiso 1 1 calc R . .
H18B H 0.3860 0.3064 0.4412 0.044 Uiso 1 1 calc R . .
H18C H 0.5071 0.3464 0.4763 0.044 Uiso 1 1 calc R . .
C30 C 0.4923(5) -0.3531(4) 0.74443(13) 0.0341(10) Uani 1 1 d . . .
H30 H 0.4832 -0.4132 0.7635 0.041 Uiso 1 1 calc R . .
C25 C 0.2093(4) -0.2674(3) 0.57757(14) 0.0299(9) Uani 1 1 d . . .
H25 H 0.1475 -0.3212 0.5634 0.036 Uiso 1 1 calc R . .
C14 C 0.0802(4) 0.0536(4) 0.35108(12) 0.0275(9) Uani 1 1 d . . .
H14 H 0.0232 0.1163 0.3415 0.033 Uiso 1 1 calc R . .
C31 C 0.5919(5) -0.2664(4) 0.75106(13) 0.0296(9) Uani 1 1 d . A .
C29 C 0.4038(5) -0.3439(4) 0.70601(13) 0.0325(9) Uani 1 1 d . . .
H29 H 0.3305 -0.3973 0.6974 0.039 Uiso 1 1 calc R . .
C15 C 0.1249(4) 0.1497(3) 0.42125(12) 0.0248(8) Uani 1 1 d . . .
H15 H 0.1038 0.2208 0.4089 0.030 Uiso 1 1 calc R . .
C1 C -0.4399(5) 0.0070(4) 0.12169(14) 0.0364(10) Uani 1 1 d . . .
H1 H -0.4959 -0.0058 0.0962 0.044 Uiso 1 1 calc R . .
C3 C -0.3707(4) 0.0966(3) 0.18729(12) 0.0260(9) Uani 1 1 d . . .
H3 H -0.3770 0.1481 0.2096 0.031 Uiso 1 1 calc R . .
C32 C 0.6991(5) -0.2484(3) 0.78729(13) 0.0297(9) Uani 1 1 d DU . .
C19 C 0.3367(5) 0.3286(4) 0.54462(13) 0.0314(9) Uani 1 1 d . . .
H19A H 0.4392 0.3482 0.5523 0.047 Uiso 1 1 calc R . .
H19B H 0.3001 0.2783 0.5657 0.047 Uiso 1 1 calc R . .
H19C H 0.2770 0.3972 0.5429 0.047 Uiso 1 1 calc R . .
C11 C 0.2613(5) -0.1274(4) 0.37927(13) 0.0331(10) Uani 1 1 d . . .
H11 H 0.3270 -0.1863 0.3877 0.040 Uiso 1 1 calc R . .
C20 C 0.4125(4) 0.1536(3) 0.50421(12) 0.0232(8) Uani 1 1 d . . .
H20A H 0.4346 0.1306 0.4757 0.028 Uiso 1 1 calc R . .
H20B H 0.5073 0.1656 0.5204 0.028 Uiso 1 1 calc R . .
C12 C 0.2240(4) -0.0449(4) 0.40888(13) 0.0271(9) Uani 1 1 d . . .
C2 C -0.4701(5) 0.0908(4) 0.14906(13) 0.0344(10) Uani 1 1 d . . .
H2 H -0.5493 0.1418 0.1439 0.041 Uiso 1 1 calc R . .
C26 C 0.2722(4) -0.2933(4) 0.61747(14) 0.0309(9) Uani 1 1 d . . .
H26 H 0.2508 -0.3637 0.6296 0.037 Uiso 1 1 calc R . .
C16 C 0.1585(4) 0.2477(3) 0.48779(12) 0.0246(8) Uani 1 1 d . . .
H16A H 0.1016 0.2402 0.5128 0.030 Uiso 1 1 calc R . .
H16B H 0.1194 0.3131 0.4715 0.030 Uiso 1 1 calc R . .
C10 C 0.2025(5) -0.1232(4) 0.33786(13) 0.0329(10) Uani 1 1 d . . .
H10 H 0.2274 -0.1806 0.3191 0.040 Uiso 1 1 calc R . .
C7 C 0.0564(5) -0.1225(4) 0.24969(13) 0.0336(10) Uani 1 1 d . . .
H7 H 0.1304 -0.1786 0.2529 0.040 Uiso 1 1 calc R . .
C37 C 0.9266(6) 0.4259(5) 0.5535(3) 0.074(2) Uani 1 1 d . . .
C36 C 0.8232(7) 0.3448(6) 0.5494(3) 0.089(3) Uani 1 1 d . . .
H36A H 0.7574 0.3508 0.5722 0.133 Uiso 1 1 calc R . .
H36B H 0.8706 0.2708 0.5504 0.133 Uiso 1 1 calc R . .
H36C H 0.7663 0.3538 0.5228 0.133 Uiso 1 1 calc R . .
N3 N 1.0114(9) 0.4927(6) 0.5565(6) 0.286(10) Uani 1 1 d . . .
C33 C 0.7971(16) -0.1607(10) 0.7947(5) 0.040(3) Uani 0.83 1 d PDU A 1
H33 H 0.8062 -0.1007 0.7756 0.048 Uiso 0.83 1 calc PR A 1
C34 C 0.8854(10) -0.1673(7) 0.8340(2) 0.0380(15) Uani 0.83 1 d PDU A 1
H34 H 0.9568 -0.1132 0.8434 0.046 Uiso 0.83 1 calc PR A 1
C35 C 0.8512(8) -0.2630(6) 0.8560(2) 0.0360(15) Uani 0.83 1 d PDU A 1
H35 H 0.8971 -0.2831 0.8823 0.043 Uiso 0.83 1 calc PR A 1
S4 S 0.7126(2) -0.34268(15) 0.82937(5) 0.0368(4) Uani 0.83 1 d PDU A 1
S4A S 0.808(2) -0.1344(12) 0.7932(6) 0.035(3) Uani 0.17 1 d PDU A 2
C33A C 0.709(3) -0.326(2) 0.8189(8) 0.031(6) Uani 0.17 1 d PDU A 2
H33A H 0.6543 -0.3934 0.8194 0.037 Uiso 0.17 1 calc PR A 2
C34A C 0.816(4) -0.289(3) 0.8514(9) 0.037(6) Uani 0.17 1 d PDU A 2
H34A H 0.8401 -0.3300 0.8763 0.044 Uiso 0.17 1 calc PR A 2
C35A C 0.878(5) -0.187(3) 0.8414(10) 0.037(6) Uani 0.17 1 d PDU A 2
H35A H 0.9499 -0.1494 0.8588 0.044 Uiso 0.17 1 calc PR A 2

loop_
_atom_site_aniso_label
_atom_site_aniso_U_11
_atom_site_aniso_U_22
_atom_site_aniso_U_33
_atom_site_aniso_U_23
_atom_site_aniso_U_13
_atom_site_aniso_U_12
Co1 0.0188(3) 0.0224(3) 0.0237(3) -0.0012(2) -0.0030(2) 0.0009(2)
S3 0.0370(6) 0.0290(5) 0.0263(5) 0.0055(4) 0.0003(4) -0.0022(4)
S2 0.0352(6) 0.0339(6) 0.0222(5) -0.0038(4) -0.0010(4) 0.0053(5)
S1 0.0493(7) 0.0447(7) 0.0318(6) -0.0038(5) -0.0043(5) 0.0069(6)
O3 0.0207(13) 0.0247(14) 0.0258(14) -0.0018(11) -0.0020(11) -0.0010(11)
O2 0.0246(14) 0.0245(14) 0.0291(15) -0.0025(11) -0.0075(11) 0.0013(11)
O1 0.0240(14) 0.0284(15) 0.0250(14) -0.0023(11) -0.0041(11) 0.0045(12)
N1 0.0180(15) 0.0247(17) 0.0263(18) -0.0036(13) -0.0032(13) 0.0007(13)
N2 0.0213(16) 0.0205(16) 0.0234(17) -0.0006(13) 0.0019(12) 0.0017(13)
C28 0.029(2) 0.028(2) 0.025(2) 0.0015(16) 0.0030(16) 0.0043(17)
C4 0.030(2) 0.031(2) 0.023(2) -0.0021(16) 0.0041(16) -0.0046(17)
C22 0.0235(19) 0.026(2) 0.027(2) -0.0031(16) 0.0016(16) 0.0010(16)
C21 0.0174(18) 0.025(2) 0.024(2) -0.0035(15) -0.0016(15) 0.0033(15)
C24 0.0195(19) 0.026(2) 0.033(2) -0.0024(17) 0.0025(16) 0.0045(16)
C23 0.0187(18) 0.0229(19) 0.026(2) -0.0009(15) 0.0013(15) 0.0024(15)
C5 0.031(2) 0.028(2) 0.021(2) -0.0027(16) 0.0028(16) -0.0054(17)
C6 0.040(2) 0.032(2) 0.031(2) -0.0075(18) -0.0027(19) 0.0046(19)
C8 0.024(2) 0.032(2) 0.026(2) 0.0001(17) 0.0021(16) -0.0019(17)
C9 0.025(2) 0.029(2) 0.024(2) -0.0018(16) 0.0013(16) -0.0045(17)
C13 0.0218(19) 0.025(2) 0.028(2) -0.0018(16) -0.0012(15) -0.0028(16)
C17 0.025(2) 0.0219(19) 0.0219(19) -0.0011(15) -0.0036(15) 0.0008(16)
C27 0.025(2) 0.029(2) 0.030(2) 0.0041(17) 0.0048(16) 0.0022(17)
C18 0.030(2) 0.027(2) 0.031(2) 0.0047(17) 0.0019(17) 0.0010(17)
C30 0.044(3) 0.030(2) 0.029(2) 0.0075(18) 0.0080(19) 0.000(2)
C25 0.023(2) 0.025(2) 0.041(2) 0.0012(18) -0.0036(17) 0.0006(17)
C14 0.023(2) 0.029(2) 0.030(2) 0.0027(17) -0.0019(16) -0.0018(17)
C31 0.035(2) 0.029(2) 0.025(2) 0.0049(17) 0.0077(17) 0.0072(18)
C29 0.033(2) 0.030(2) 0.035(2) 0.0067(18) 0.0070(18) -0.0035(18)
C15 0.0190(18) 0.026(2) 0.029(2) 0.0016(16) -0.0036(15) 0.0022(16)
C1 0.040(2) 0.042(3) 0.027(2) 0.0050(19) -0.0008(18) 0.003(2)
C3 0.028(2) 0.023(2) 0.026(2) 0.0095(16) -0.0078(16) -0.0069(16)
C32 0.032(2) 0.032(2) 0.026(2) 0.0036(16) 0.0058(16) 0.0048(17)
C19 0.032(2) 0.033(2) 0.028(2) -0.0090(18) -0.0026(17) 0.0007(18)
C11 0.029(2) 0.036(2) 0.034(2) -0.0046(18) -0.0039(17) 0.0094(19)
C20 0.0220(19) 0.0226(19) 0.025(2) 0.0033(15) -0.0017(15) -0.0007(16)
C12 0.0218(19) 0.030(2) 0.030(2) -0.0015(17) -0.0018(16) -0.0008(17)
C2 0.038(2) 0.034(2) 0.031(2) 0.0047(18) 0.0035(18) 0.0053(19)
C26 0.026(2) 0.026(2) 0.041(2) 0.0051(18) 0.0029(18) 0.0019(17)
C16 0.0209(19) 0.025(2) 0.028(2) 0.0004(16) -0.0023(15) 0.0028(16)
C10 0.031(2) 0.038(2) 0.029(2) -0.0102(18) 0.0008(17) 0.0062(19)
C7 0.036(2) 0.032(2) 0.032(2) -0.0063(18) -0.0012(18) 0.0044(19)
C37 0.040(3) 0.043(3) 0.138(6) 0.018(4) 0.005(3) 0.005(3)
C36 0.061(4) 0.059(4) 0.149(7) -0.051(4) 0.031(4) -0.016(3)
N3 0.060(5) 0.042(4) 0.76(3) -0.010(10) 0.023(11) -0.005(4)
C33 0.043(5) 0.042(5) 0.034(4) 0.003(4) 0.008(3) -0.004(4)
C34 0.033(3) 0.049(4) 0.032(3) 0.004(3) 0.005(3) -0.004(3)
C35 0.031(3) 0.048(4) 0.029(3) 0.002(3) 0.002(2) 0.003(3)
S4 0.0461(9) 0.0364(8) 0.0275(9) 0.0090(6) 0.0000(7) 0.0067(7)
S4A 0.037(5) 0.034(5) 0.033(5) -0.001(4) -0.001(4) -0.004(4)
C33A 0.035(9) 0.030(8) 0.028(9) 0.000(6) 0.003(7) 0.000(7)
C34A 0.040(10) 0.043(9) 0.028(8) 0.001(7) 0.001(7) -0.003(7)
C35A 0.036(9) 0.039(9) 0.035(9) 0.002(7) -0.003(7) 0.000(7)

loop_
_atom_type_symbol
_atom_type_description
_atom_type_scat_dispersion_real
_atom_type_scat_dispersion_imag
_atom_type_scat_source
C C 0.0033 0.0016 'International Tables Vol C Tables 4.2.6.8 and 6.1.1.4'
H H 0.0000 0.0000 'International Tables Vol C Tables 4.2.6.8 and 6.1.1.4'
N N 0.0061 0.0033 'International Tables Vol C Tables 4.2.6.8 and 6.1.1.4'
O O 0.0106 0.0060 'International Tables Vol C Tables 4.2.6.8 and 6.1.1.4'
S S 0.1246 0.1234 'International Tables Vol C Tables 4.2.6.8 and 6.1.1.4'
Co Co 0.3494 0.9721 'International Tables Vol C Tables 4.2.6.8 and 6.1.1.4'

loop_
_geom_angle_atom_site_label_1
_geom_angle_atom_site_label_2
_geom_angle_atom_site_label_3
_geom_angle
_geom_angle_site_symmetry_1
_geom_angle_site_symmetry_3
O2 Co1 O1 88.82(12) . .
O2 Co1 N2 92.55(12) . .
O1 Co1 N2 92.26(12) . .
O2 Co1 O3 90.58(12) . .
O1 Co1 O3 175.67(11) . .
N2 Co1 O3 92.05(12) . .
O2 Co1 N1 176.86(12) . .
O1 Co1 N1 88.73(13) . .
N2 Co1 N1 89.51(13) . .
O3 Co1 N1 91.72(12) . .
O2 Co1 O3 85.91(11) . 3_556
O1 Co1 O3 93.45(11) . 3_556
N2 Co1 O3 174.05(12) . 3_556
O3 Co1 O3 82.23(11) . 3_556
N1 Co1 O3 92.28(12) . 3_556
O2 Co1 Co1 87.65(8) . 3_556
O1 Co1 Co1 134.22(8) . 3_556
N2 Co1 Co1 133.49(9) . 3_556
O3 Co1 Co1 41.46(7) . 3_556
N1 Co1 Co1 92.66(9) . 3_556
O3 Co1 Co1 40.77(8) 3_556 3_556
C28 S3 C31 92.5(2) . .
C5 S2 C8 92.5(2) . .
C1 S1 C4 91.9(2) . .
Co1 O3 Co1 97.77(11) . 3_556
C24 O2 Co1 125.7(2) . .
C12 O1 Co1 119.2(2) . .
C15 N1 C16 120.8(3) . .
C15 N1 Co1 123.3(3) . .
C16 N1 Co1 115.9(2) . .
C21 N2 C20 119.3(3) . .
C21 N2 Co1 124.1(3) . .
C20 N2 Co1 116.5(2) . .
C29 C28 C27 128.0(4) . .
C29 C28 S3 109.4(3) . .
C27 C28 S3 122.5(3) . .
C3 C4 C5 127.8(4) . .
C3 C4 S1 112.8(3) . .
C5 C4 S1 119.3(3) . .
C27 C22 C23 122.4(4) . .
C27 C22 H22 118.8 . .
C23 C22 H22 118.8 . .
N2 C21 C23 126.1(3) . .
N2 C21 H21 117.0 . .
C23 C21 H21 117.0 . .
O2 C24 C25 119.1(4) . .
O2 C24 C23 123.7(4) . .
C25 C24 C23 117.1(4) . .
C22 C23 C24 119.8(4) . .
C22 C23 C21 118.8(3) . .
C24 C23 C21 120.9(3) . .
C6 C5 C4 128.1(4) . .
C6 C5 S2 110.4(3) . .
C4 C5 S2 121.4(3) . .
C5 C6 C7 113.1(4) . .
C5 C6 H6 123.4 . .
C7 C6 H6 123.4 . .
C7 C8 C9 128.4(4) . .
C7 C8 S2 109.5(3) . .
C9 C8 S2 122.0(3) . .
C14 C9 C10 117.2(4) . .
C14 C9 C8 124.0(4) . .
C10 C9 C8 118.7(4) . .
C14 C13 C12 119.5(4) . .
C14 C13 C15 121.6(4) . .
C12 C13 C15 118.6(3) . .
C19 C17 C18 110.1(3) . .
C19 C17 C20 110.5(3) . .
C18 C17 C20 106.3(3) . .
C19 C17 C16 108.6(3) . .
C18 C17 C16 110.8(3) . .
C20 C17 C16 110.6(3) . .
C22 C27 C26 116.9(4) . .
C22 C27 C28 123.4(4) . .
C26 C27 C28 119.7(4) . .
C17 C18 H18A 109.5 . .
C17 C18 H18B 109.5 . .
H18A C18 H18B 109.5 . .
C17 C18 H18C 109.5 . .
H18A C18 H18C 109.5 . .
H18B C18 H18C 109.5 . .
C31 C30 C29 113.8(4) . .
C31 C30 H30 123.1 . .
C29 C30 H30 123.1 . .
C26 C25 C24 121.9(4) . .
C26 C25 H25 119.0 . .
C24 C25 H25 119.0 . .
C9 C14 C13 122.2(4) . .
C9 C14 H14 118.9 . .
C13 C14 H14 118.9 . .
C30 C31 C32 128.3(4) . .
C30 C31 S3 110.3(3) . .
C32 C31 S3 121.4(3) . .
C28 C29 C30 114.0(4) . .
C28 C29 H29 123.0 . .
C30 C29 H29 123.0 . .
N1 C15 C13 123.4(4) . .
N1 C15 H15 118.3 . .
C13 C15 H15 118.3 . .
C2 C1 S1 113.0(4) . .
C2 C1 H1 123.5 . .
S1 C1 H1 123.5 . .
C4 C3 C2 106.9(4) . .
C4 C3 H3 126.6 . .
C2 C3 H3 126.6 . .
C33A C32 C33 111.4(17) . .
C33A C32 C31 119.7(13) . .
C33 C32 C31 128.9(7) . .
C33A C32 S4A 116.5(12) . .
C33 C32 S4A 5.5(12) . .
C31 C32 S4A 123.8(7) . .
C33A C32 S4 2.5(13) . .
C33 C32 S4 109.6(7) . .
C31 C32 S4 121.5(3) . .
S4A C32 S4 114.6(7) . .
C17 C19 H19A 109.5 . .
C17 C19 H19B 109.5 . .
H19A C19 H19B 109.5 . .
C17 C19 H19C 109.5 . .
H19A C19 H19C 109.5 . .
H19B C19 H19C 109.5 . .
C10 C11 C12 121.2(4) . .
C10 C11 H11 119.4 . .
C12 C11 H11 119.4 . .
N2 C20 C17 114.5(3) . .
N2 C20 H20A 108.6 . .
C17 C20 H20A 108.6 . .
N2 C20 H20B 108.6 . .
C17 C20 H20B 108.6 . .
H20A C20 H20B 107.6 . .
O1 C12 C11 119.1(4) . .
O1 C12 C13 123.3(4) . .
C11 C12 C13 117.5(4) . .
C1 C2 C3 115.5(4) . .
C1 C2 H2 122.3 . .
C3 C2 H2 122.3 . .
C25 C26 C27 121.9(4) . .
C25 C26 H26 119.0 . .
C27 C26 H26 119.0 . .
N1 C16 C17 110.2(3) . .
N1 C16 H16A 109.6 . .
C17 C16 H16A 109.6 . .
N1 C16 H16B 109.6 . .
C17 C16 H16B 109.6 . .
H16A C16 H16B 108.1 . .
C11 C10 C9 121.9(4) . .
C11 C10 H10 119.1 . .
C9 C10 H10 119.1 . .
C8 C7 C6 114.5(4) . .
C8 C7 H7 122.7 . .
C6 C7 H7 122.7 . .
N3 C37 C36 179.4(14) . .
C37 C36 H36A 109.5 . .
C37 C36 H36B 109.5 . .
H36A C36 H36B 109.5 . .
C37 C36 H36C 109.5 . .
H36A C36 H36C 109.5 . .
H36B C36 H36C 109.5 . .
C32 C33 C34 115.1(10) . .
C32 C33 H33 122.5 . .
C34 C33 H33 122.5 . .
C35 C34 C33 110.9(7) . .
C35 C34 H34 124.5 . .
C33 C34 H34 124.5 . .
C34 C35 S4 111.9(5) . .
C34 C35 H35 124.1 . .
S4 C35 H35 124.1 . .
C32 S4 C35 92.5(3) . .
C32 S4A C35A 89.4(10) . .
C32 C33A C34A 110.3(15) . .
C32 C33A H33A 124.9 . .
C34A C33A H33A 124.9 . .
C35A C34A C33A 111.0(16) . .
C35A C34A H34A 124.5 . .
C33A C34A H34A 124.5 . .
C34A C35A S4A 112.9(16) . .
C34A C35A H35A 123.5 . .
S4A C35A H35A 123.5 . .

loop_
_geom_bond_atom_site_label_1
_geom_bond_atom_site_label_2
_geom_bond_distance
_geom_bond_site_symmetry_2
Co1 O2 1.889(3) .
Co1 O1 1.897(3) .
Co1 N2 1.909(3) .
Co1 O3 1.912(3) .
Co1 N1 1.915(3) .
Co1 O3 1.939(3) 3_556
Co1 Co1 2.9016(10) 3_556
S3 C28 1.737(4) .
S3 C31 1.739(4) .
S2 C5 1.732(4) .
S2 C8 1.736(4) .
S1 C1 1.693(5) .
S1 C4 1.722(4) .
O3 Co1 1.939(2) 3_556
O2 C24 1.308(5) .
O1 C12 1.321(5) .
N1 C15 1.287(5) .
N1 C16 1.462(5) .
N2 C21 1.290(5) .
N2 C20 1.472(5) .
C28 C29 1.372(6) .
C28 C27 1.464(5) .
C4 C3 1.442(6) .
C4 C5 1.453(6) .
C22 C27 1.389(6) .
C22 C23 1.414(5) .
C22 H22 0.9300 .
C21 C23 1.437(5) .
C21 H21 0.9300 .
C24 C25 1.404(6) .
C24 C23 1.426(5) .
C5 C6 1.366(6) .
C6 C7 1.402(6) .
C6 H6 0.9300 .
C8 C7 1.366(6) .
C8 C9 1.461(5) .
C9 C14 1.380(6) .
C9 C10 1.408(6) .
C13 C14 1.404(5) .
C13 C12 1.428(6) .
C13 C15 1.448(5) .
C17 C19 1.528(5) .
C17 C18 1.529(5) .
C17 C20 1.539(5) .
C17 C16 1.554(5) .
C27 C26 1.411(6) .
C18 H18A 0.9600 .
C18 H18B 0.9600 .
C18 H18C 0.9600 .
C30 C31 1.353(6) .
C30 C29 1.407(6) .
C30 H30 0.9300 .
C25 C26 1.378(6) .
C25 H25 0.9300 .
C14 H14 0.9300 .
C31 C32 1.458(6) .
C29 H29 0.9300 .
C15 H15 0.9300 .
C1 C2 1.342(6) .
C1 H1 0.9300 .
C3 C2 1.451(6) .
C3 H3 0.9300 .
C32 C33A 1.341(19) .
C32 C33 1.356(12) .
C32 S4A 1.650(13) .
C32 S4 1.721(4) .
C19 H19A 0.9600 .
C19 H19B 0.9600 .
C19 H19C 0.9600 .
C11 C10 1.377(6) .
C11 C12 1.396(6) .
C11 H11 0.9300 .
C20 H20A 0.9700 .
C20 H20B 0.9700 .
C2 H2 0.9300 .
C26 H26 0.9300 .
C16 H16A 0.9700 .
C16 H16B 0.9700 .
C10 H10 0.9300 .
C7 H7 0.9300 .
C37 N3 1.085(9) .
C37 C36 1.322(8) .
C36 H36A 0.9600 .
C36 H36B 0.9600 .
C36 H36C 0.9600 .
C33 C34 1.428(15) .
C33 H33 0.9300 .
C34 C35 1.358(8) .
C34 H34 0.9300 .
C35 S4 1.722(7) .
C35 H35 0.9300 .
S4A C35A 1.72(2) .
C33A C34A 1.42(2) .
C33A H33A 0.9300 .
C34A C35A 1.359(17) .
C34A H34A 0.9300 .
C35A H35A 0.9300 .

loop_
_geom_torsion_atom_site_label_1
_geom_torsion_atom_site_label_2
_geom_torsion_atom_site_label_3
_geom_torsion_atom_site_label_4
_geom_torsion
_geom_torsion_site_symmetry_1
_geom_torsion_site_symmetry_4
O2 Co1 O3 Co1 -85.79(12) . 3_556
N2 Co1 O3 Co1 -178.36(13) . 3_556
N1 Co1 O3 Co1 92.07(13) . 3_556
O3 Co1 O3 Co1 0.0 3_556 3_556
O1 Co1 O2 C24 119.2(3) . .
N2 Co1 O2 C24 27.0(3) . .
O3 Co1 O2 C24 -65.1(3) . .
O3 Co1 O2 C24 -147.2(3) 3_556 .
Co1 Co1 O2 C24 -106.4(3) 3_556 .
O2 Co1 O1 C12 129.1(3) . .
N2 Co1 O1 C12 -138.4(3) . .
N1 Co1 O1 C12 -49.0(3) . .
O3 Co1 O1 C12 43.2(3) 3_556 .
Co1 Co1 O1 C12 43.5(3) 3_556 .
O1 Co1 N1 C15 38.0(3) . .
N2 Co1 N1 C15 130.3(3) . .
O3 Co1 N1 C15 -137.7(3) . .
O3 Co1 N1 C15 -55.4(3) 3_556 .
Co1 Co1 N1 C15 -96.2(3) 3_556 .
O1 Co1 N1 C16 -137.9(3) . .
N2 Co1 N1 C16 -45.6(3) . .
O3 Co1 N1 C16 46.4(3) . .
O3 Co1 N1 C16 128.7(2) 3_556 .
Co1 Co1 N1 C16 87.9(2) 3_556 .
O2 Co1 N2 C21 -23.8(3) . .
O1 Co1 N2 C21 -112.7(3) . .
O3 Co1 N2 C21 66.9(3) . .
N1 Co1 N2 C21 158.6(3) . .
Co1 Co1 N2 C21 65.4(3) 3_556 .
O2 Co1 N2 C20 155.3(3) . .
O1 Co1 N2 C20 66.4(3) . .
O3 Co1 N2 C20 -114.0(3) . .
N1 Co1 N2 C20 -22.3(3) . .
Co1 Co1 N2 C20 -115.5(2) 3_556 .
C31 S3 C28 C29 -0.3(3) . .
C31 S3 C28 C27 -178.3(3) . .
C1 S1 C4 C3 1.1(3) . .
C1 S1 C4 C5 177.4(3) . .
C20 N2 C21 C23 -169.1(3) . .
Co1 N2 C21 C23 10.1(5) . .
Co1 O2 C24 C25 165.3(3) . .
Co1 O2 C24 C23 -15.9(5) . .
C27 C22 C23 C24 -1.2(6) . .
C27 C22 C23 C21 -172.7(3) . .
O2 C24 C23 C22 -178.5(3) . .
C25 C24 C23 C22 0.2(5) . .
O2 C24 C23 C21 -7.3(6) . .
C25 C24 C23 C21 171.5(3) . .
N2 C21 C23 C22 -178.4(4) . .
N2 C21 C23 C24 10.3(6) . .
C3 C4 C5 C6 176.9(4) . .
S1 C4 C5 C6 1.2(6) . .
C3 C4 C5 S2 0.2(6) . .
S1 C4 C5 S2 -175.5(2) . .
C8 S2 C5 C6 -0.4(3) . .
C8 S2 C5 C4 176.9(3) . .
C4 C5 C6 C7 -176.6(4) . .
S2 C5 C6 C7 0.5(5) . .
C5 S2 C8 C7 0.2(3) . .
C5 S2 C8 C9 -176.2(3) . .
C7 C8 C9 C14 175.7(4) . .
S2 C8 C9 C14 -8.6(6) . .
C7 C8 C9 C10 -8.0(6) . .
S2 C8 C9 C10 167.6(3) . .
C23 C22 C27 C26 1.3(6) . .
C23 C22 C27 C28 179.0(4) . .
C29 C28 C27 C22 173.5(4) . .
S3 C28 C27 C22 -9.0(6) . .
C29 C28 C27 C26 -8.9(6) . .
S3 C28 C27 C26 168.6(3) . .
O2 C24 C25 C26 179.5(4) . .
C23 C24 C25 C26 0.6(6) . .
C10 C9 C14 C13 -5.0(6) . .
C8 C9 C14 C13 171.3(4) . .
C12 C13 C14 C9 -0.6(6) . .
C15 C13 C14 C9 172.7(4) . .
C29 C30 C31 C32 179.5(4) . .
C29 C30 C31 S3 -0.5(5) . .
C28 S3 C31 C30 0.5(3) . .
C28 S3 C31 C32 -179.5(3) . .
C27 C28 C29 C30 177.9(4) . .
S3 C28 C29 C30 0.1(5) . .
C31 C30 C29 C28 0.3(6) . .
C16 N1 C15 C13 167.1(3) . .
Co1 N1 C15 C13 -8.6(5) . .
C14 C13 C15 N1 162.4(4) . .
C12 C13 C15 N1 -24.2(6) . .
C4 S1 C1 C2 -0.3(4) . .
C5 C4 C3 C2 -177.5(4) . .
S1 C4 C3 C2 -1.5(4) . .
C30 C31 C32 C33A 1.8(17) . .
S3 C31 C32 C33A -178.2(16) . .
C30 C31 C32 C33 -178.5(9) . .
S3 C31 C32 C33 1.5(10) . .
C30 C31 C32 S4A -176.0(9) . .
S3 C31 C32 S4A 4.0(10) . .
C30 C31 C32 S4 -0.2(6) . .
S3 C31 C32 S4 179.8(2) . .
C21 N2 C20 C17 -112.0(4) . .
Co1 N2 C20 C17 68.8(4) . .
C19 C17 C20 N2 78.2(4) . .
C18 C17 C20 N2 -162.4(3) . .
C16 C17 C20 N2 -42.1(4) . .
Co1 O1 C12 C11 -149.8(3) . .
Co1 O1 C12 C13 32.6(5) . .
C10 C11 C12 O1 174.9(4) . .
C10 C11 C12 C13 -7.4(6) . .
C14 C13 C12 O1 -175.6(4) . .
C15 C13 C12 O1 10.9(6) . .
C14 C13 C12 C11 6.8(6) . .
C15 C13 C12 C11 -166.7(4) . .
S1 C1 C2 C3 -0.6(5) . .
C4 C3 C2 C1 1.3(5) . .
C24 C25 C26 C27 -0.6(6) . .
C22 C27 C26 C25 -0.4(6) . .
C28 C27 C26 C25 -178.2(4) . .
C15 N1 C16 C17 -99.9(4) . .
Co1 N1 C16 C17 76.1(3) . .
C19 C17 C16 N1 -149.2(3) . .
C18 C17 C16 N1 89.8(4) . .
C20 C17 C16 N1 -27.8(4) . .
C12 C11 C10 C9 1.8(7) . .
C14 C9 C10 C11 4.5(6) . .
C8 C9 C10 C11 -172.0(4) . .
C9 C8 C7 C6 176.1(4) . .
S2 C8 C7 C6 0.0(5) . .
C5 C6 C7 C8 -0.3(6) . .
C33A C32 C33 C34 -2(2) . .
C31 C32 C33 C34 178.7(6) . .
S4A C32 C33 C34 156(15) . .
S4 C32 C33 C34 0.3(11) . .
C32 C33 C34 C35 0.2(12) . .
C33 C34 C35 S4 -0.6(9) . .
C33A C32 S4 C35 137(32) . .
C33 C32 S4 C35 -0.5(7) . .
C31 C32 S4 C35 -179.1(4) . .
S4A C32 S4 C35 -2.9(9) . .
C34 C35 S4 C32 0.6(6) . .
C33A C32 S4A C35A 0(2) . .
C33 C32 S4A C35A -23(14) . .
C31 C32 S4A C35A 177.8(18) . .
S4 C32 S4A C35A 1.7(18) . .
C33 C32 C33A C34A 2(2) . .
C31 C32 C33A C34A -177.8(14) . .
S4A C32 C33A C34A 0.1(18) . .
S4 C32 C33A C34A -40(31) . .
C32 C33A C34A C35A 0(2) . .
C33A C34A C35A S4A 0(3) . .
C32 S4A C35A C34A 0(3) . .
